data_7031331
loop_
_publ_author_name
'Zehnder, Thomas N.'
'Blacque, Olivier'
'Venkatesan, Koushik'

_publ_section_title
;
 Luminescent monocyclometalated cationic gold(iii) complexes: synthesis,
 photophysical characterization and catalytic investigations.
;
_journal_issue 31
_journal_name_full 'Dalton transactions (Cambridge, England : 2003)'
_journal_page_first 11959
_journal_page_last 11972
_journal_paper_doi 10.1039/c4dt01187b
_journal_volume 43
_journal_year 2014
_chemical_formula_moiety 'C20 H12 Au F9 N O, C F3 O3 S'
_chemical_formula_sum 'C21 H12 Au F12 N O4 S'
_chemical_formula_weight 799.34
_chemical_name_systematic
'aqua[2-(pyridin-2-yl-\k<i>N</i>)phenyl-\k<i>C</i>^1^][2,4,6-tris(trifluoromethyl)phenyl]gold(+) trifluoromethanesulfonate(-)'
_space_group_IT_number 2
_symmetry_cell_setting triclinic
_symmetry_space_group_name_Hall '-P 1'
_symmetry_space_group_name_H-M 'P -1'
_atom_sites_solution_hydrogens geom
_atom_sites_solution_primary direct
_atom_sites_solution_secondary difmap
_audit_creation_method SHELXL-97
_audit_update_record
;
2013-10-30 # Formatted by publCIF
;
_cell_angle_alpha 76.432(2)
_cell_angle_beta 88.908(2)
_cell_angle_gamma 81.078(2)
_cell_formula_units_Z 2
_cell_length_a 8.3536(2)
_cell_length_b 12.4389(3)
_cell_length_c 12.5317(3)
_cell_measurement_reflns_used 12747
_cell_measurement_temperature 183(2)
_cell_measurement_theta_max 32.44
_cell_measurement_theta_min 2.77
_cell_volume 1250.30(5)
_computing_cell_refinement
;
CrysAlisPro, version 1.171.36.20 (Agilent, 2011)
;
_computing_data_collection
;
CrysAlisPro, version 1.171.36.20 (Agilent, 2011)
;
_computing_data_reduction
;
CrysAlisPro, version 1.171.36.20 (Agilent, 2011)
;
_computing_molecular_graphics
;
<i>ORTEP-3 for Windows</i> (Farrugia, 1997) and/or <i>Mercury</i> (Macrae et
al.,
2006)
;
_computing_publication_material
; 
<i>WinGX</i> (Farrugia, 1999), <i>PLATON for Windows</i> (Spek, 2003) and
<i>publCIF</i> (Westrip, 2010)
;
_computing_structure_refinement ' SHELXL97 (Sheldrick, 2008)'
_computing_structure_solution ' SHELXS97 (Sheldrick, 2008) '
_diffrn_ambient_temperature 183(2)
_diffrn_detector_area_resol_mean 10.4498
_diffrn_measured_fraction_theta_full 0.996
_diffrn_measured_fraction_theta_max 0.996
_diffrn_measurement_device_type 'Xcalibur, Ruby'
_diffrn_measurement_method 'omega scans'
_diffrn_radiation_monochromator graphite
_diffrn_radiation_source 'Enhance (Mo) X-ray Source'
_diffrn_radiation_type MoK\a
_diffrn_radiation_wavelength 0.71073
_diffrn_reflns_av_R_equivalents 0.0514
_diffrn_reflns_av_sigmaI/netI 0.0466
_diffrn_reflns_limit_h_max 11
_diffrn_reflns_limit_h_min -11
_diffrn_reflns_limit_k_max 17
_diffrn_reflns_limit_k_min -17
_diffrn_reflns_limit_l_max 17
_diffrn_reflns_limit_l_min -17
_diffrn_reflns_number 25802
_diffrn_reflns_theta_full 30.51
_diffrn_reflns_theta_max 30.51
_diffrn_reflns_theta_min 2.77
_diffrn_standards_number 0
_exptl_absorpt_coefficient_mu 6.086
_exptl_absorpt_correction_T_max 0.626
_exptl_absorpt_correction_T_min 0.399
_exptl_absorpt_correction_type analytical
_exptl_absorpt_process_details
;
CrysAlisPro, Agilent Technologies,
Version 1.171.36.20 (release 27-06-2012 CrysAlis171 .NET)
(compiled Jul 11 2012,15:38:31)
Analytical numeric absorption correction using a multifaceted crystal
model based on expressions derived by R.C. Clark & J.S. Reid.
(Clark, R. C. & Reid, J. S. (1995). Acta Cryst. A51, 887-897)
;
_exptl_crystal_colour colourless
_exptl_crystal_density_diffrn 2.123
_exptl_crystal_density_method 'not measured'
_exptl_crystal_description prism
_exptl_crystal_F_000 760
_exptl_crystal_size_max 0.26
_exptl_crystal_size_mid 0.12
_exptl_crystal_size_min 0.10
_refine_diff_density_max 1.449
_refine_diff_density_min -1.178
_refine_diff_density_rms 0.141
_refine_ls_extinction_method none
_refine_ls_goodness_of_fit_ref 1.057
_refine_ls_hydrogen_treatment mixed
_refine_ls_matrix_type full
_refine_ls_number_parameters 367
_refine_ls_number_reflns 7588
_refine_ls_number_restraints 0
_refine_ls_restrained_S_all 1.057
_refine_ls_R_factor_all 0.0361
_refine_ls_R_factor_gt 0.0312
_refine_ls_shift/su_max 0.002
_refine_ls_shift/su_mean 0.000
_refine_ls_structure_factor_coef Fsqd
_refine_ls_weighting_details 'w=1/[\s^2^(Fo^2^)+(0.0355P)^2^] where P=(Fo^2^+2Fc^2^)/3'
_refine_ls_weighting_scheme calc
_refine_ls_wR_factor_gt 0.0724
_refine_ls_wR_factor_ref 0.0758
_reflns_number_gt 6904
_reflns_number_total 7588
_reflns_threshold_expression >2sigma(I)
_cod_data_source_file c4dt01187b2.cif
_cod_data_source_block 2
_cod_depositor_comments 'Adding full bibliography for 7031331--7031336.cif.'
_cod_database_code 7031331

loop_
_symmetry_equiv_pos_as_xyz
'x, y, z'
'-x, -y, -z'

loop_
_atom_site_label
_atom_site_type_symbol
_atom_site_fract_x
_atom_site_fract_y
_atom_site_fract_z
_atom_site_U_iso_or_equiv
_atom_site_adp_type
_atom_site_occupancy
_atom_site_symmetry_multiplicity
_atom_site_calc_flag
_atom_site_refinement_flags
C1 C 0.4602(4) 0.5839(3) 0.1786(3) 0.0250(7) Uani 1 1 d .
C2 C 0.4194(4) 0.5060(3) 0.2678(3) 0.0327(8) Uani 1 1 d .
H2 H 0.3393 0.5267 0.3149 0.039 Uiso 1 1 calc R
C3 C 0.4978(5) 0.3965(3) 0.2876(3) 0.0376(9) Uani 1 1 d .
H3 H 0.4690 0.3437 0.3475 0.045 Uiso 1 1 calc R
C4 C 0.6172(5) 0.3652(3) 0.2198(3) 0.0385(9) Uani 1 1 d .
H4 H 0.6697 0.2916 0.2342 0.046 Uiso 1 1 calc R
C5 C 0.6601(4) 0.4427(3) 0.1299(3) 0.0335(8) Uani 1 1 d .
H5 H 0.7413 0.4211 0.0840 0.040 Uiso 1 1 calc R
C6 C 0.5819(4) 0.5534(3) 0.1077(3) 0.0278(7) Uani 1 1 d .
C7 C 0.6221(4) 0.6406(3) 0.0146(3) 0.0268(7) Uani 1 1 d .
C8 C 0.7436(4) 0.6266(4) -0.0593(3) 0.0352(8) Uani 1 1 d .
H8 H 0.8056 0.5567 -0.0544 0.042 Uiso 1 1 calc R
C9 C 0.7724(5) 0.7180(4) -0.1412(3) 0.0416(10) Uani 1 1 d .
H9 H 0.8561 0.7103 -0.1901 0.050 Uiso 1 1 calc R
C10 C 0.6763(5) 0.8197(4) -0.1492(3) 0.0410(10) Uani 1 1 d .
H10 H 0.6923 0.8809 -0.2050 0.049 Uiso 1 1 calc R
C11 C 0.5559(5) 0.8304(3) -0.0740(3) 0.0339(8) Uani 1 1 d .
H11 H 0.4914 0.8995 -0.0790 0.041 Uiso 1 1 calc R
C12 C 0.2258(4) 0.7340(3) 0.2663(3) 0.0235(6) Uani 1 1 d .
C13 C 0.2829(4) 0.7501(3) 0.3649(3) 0.0263(7) Uani 1 1 d .
C14 C 0.1953(4) 0.7301(3) 0.4607(3) 0.0312(7) Uani 1 1 d .
H14 H 0.2361 0.7409 0.5253 0.037 Uiso 1 1 calc R
C15 C 0.0468(4) 0.6939(3) 0.4597(3) 0.0307(8) Uani 1 1 d .
C16 C -0.0167(4) 0.6828(3) 0.3632(3) 0.0283(7) Uani 1 1 d .
H16 H -0.1181 0.6609 0.3621 0.034 Uiso 1 1 calc R
C17 C 0.0710(4) 0.7046(3) 0.2669(3) 0.0247(6) Uani 1 1 d .
C18 C 0.4447(5) 0.7893(4) 0.3713(3) 0.0378(9) Uani 1 1 d .
C19 C -0.0465(5) 0.6688(4) 0.5637(3) 0.0465(11) Uani 1 1 d .
C20 C -0.0062(4) 0.6908(4) 0.1645(3) 0.0348(8) Uani 1 1 d .
C21 C -0.1920(5) 1.0235(4) 0.3248(3) 0.0434(10) Uani 1 1 d .
N1 N 0.5305(3) 0.7423(3) 0.0065(2) 0.0269(6) Uani 1 1 d .
O2 O 0.0693(3) 0.9965(3) 0.2165(2) 0.0481(7) Uani 1 1 d .
O3 O -0.1848(4) 1.0033(3) 0.1261(2) 0.0568(9) Uani 1 1 d .
O4 O -0.1133(5) 1.1730(3) 0.1610(3) 0.0687(12) Uani 1 1 d .
F1 F 0.5675(3) 0.7090(3) 0.3659(3) 0.0692(9) Uani 1 1 d .
F2 F 0.4622(3) 0.8757(3) 0.2895(2) 0.0604(8) Uani 1 1 d .
F3 F 0.4659(3) 0.8198(3) 0.4635(2) 0.0556(7) Uani 1 1 d .
F4 F 0.0404(4) 0.6218(5) 0.6480(2) 0.140(2) Uani 1 1 d .
F5 F -0.1368(6) 0.7534(3) 0.5832(3) 0.131(2) Uani 1 1 d .
F6 F -0.1495(5) 0.6001(4) 0.5600(3) 0.1113(16) Uani 1 1 d .
F7 F -0.1641(3) 0.6933(3) 0.1738(2) 0.0664(9) Uani 1 1 d .
F8 F 0.0539(4) 0.5958(3) 0.1393(3) 0.0794(10) Uani 1 1 d .
F9 F 0.0138(3) 0.7703(3) 0.0771(2) 0.0653(9) Uani 1 1 d .
F10 F -0.1908(4) 0.9160(2) 0.3626(2) 0.0705(9) Uani 1 1 d .
F11 F -0.1179(4) 1.0614(4) 0.3969(3) 0.0885(12) Uani 1 1 d .
F12 F -0.3442(3) 1.0728(2) 0.3178(2) 0.0646(8) Uani 1 1 d .
S1 S -0.09397(12) 1.05446(8) 0.19248(8) 0.0384(2) Uani 1 1 d .
Au1 Au 0.367226(13) 0.746885(10) 0.132970(9) 0.02237(5) Uani 1 1 d .
O1 O 0.2833(3) 0.9212(2) 0.0790(2) 0.0317(6) Uani 1 1 d .
H1A H 0.216(6) 0.959(4) 0.100(4) 0.038 Uiso 1 1 d .
H1B H 0.252(5) 0.945(4) 0.001(4) 0.038 Uiso 1 1 d .

loop_
_atom_site_aniso_label
_atom_site_aniso_U_11
_atom_site_aniso_U_22
_atom_site_aniso_U_33
_atom_site_aniso_U_23
_atom_site_aniso_U_13
_atom_site_aniso_U_12
C1 0.0216(15) 0.0253(16) 0.0275(16) -0.0072(13) 0.0007(12) 0.0002(13)
C2 0.0290(18) 0.0299(18) 0.0345(18) -0.0013(15) 0.0056(14) -0.0002(14)
C3 0.039(2) 0.0259(18) 0.043(2) -0.0007(16) -0.0014(16) 0.0005(15)
C4 0.035(2) 0.0265(18) 0.051(2) -0.0097(17) -0.0085(17) 0.0049(15)
C5 0.0281(17) 0.0315(19) 0.042(2) -0.0171(16) -0.0006(15) 0.0041(14)
C6 0.0237(16) 0.0324(18) 0.0302(16) -0.0130(14) 0.0004(13) -0.0041(14)
C7 0.0228(15) 0.0344(18) 0.0268(16) -0.0138(14) 0.0027(12) -0.0053(14)
C8 0.0278(18) 0.046(2) 0.0344(19) -0.0170(17) 0.0066(15) -0.0029(16)
C9 0.033(2) 0.061(3) 0.037(2) -0.022(2) 0.0164(16) -0.0102(19)
C10 0.041(2) 0.051(3) 0.0336(19) -0.0099(18) 0.0114(17) -0.0168(19)
C11 0.0358(19) 0.037(2) 0.0305(18) -0.0060(15) 0.0083(15) -0.0126(16)
C12 0.0203(15) 0.0268(16) 0.0217(14) -0.0044(12) 0.0041(11) -0.0009(12)
C13 0.0242(16) 0.0305(17) 0.0241(15) -0.0063(13) 0.0012(12) -0.0044(13)
C14 0.0322(18) 0.038(2) 0.0230(16) -0.0092(14) 0.0019(13) -0.0021(15)
C15 0.0271(17) 0.0341(19) 0.0271(16) -0.0021(14) 0.0061(13) -0.0016(14)
C16 0.0210(15) 0.0300(18) 0.0315(17) -0.0042(14) 0.0074(13) -0.0026(13)
C17 0.0213(15) 0.0274(16) 0.0250(15) -0.0061(13) 0.0024(12) -0.0025(13)
C18 0.0310(19) 0.056(3) 0.0313(18) -0.0145(18) 0.0022(15) -0.0147(18)
C19 0.042(2) 0.062(3) 0.032(2) -0.003(2) 0.0154(17) -0.010(2)
C20 0.0252(17) 0.049(2) 0.0332(18) -0.0148(17) 0.0040(14) -0.0079(16)
C21 0.046(2) 0.041(2) 0.040(2) -0.0086(18) 0.0104(18) 0.0012(19)
N1 0.0234(14) 0.0363(16) 0.0250(13) -0.0126(12) 0.0068(11) -0.0091(12)
O2 0.0386(15) 0.0547(19) 0.0464(17) -0.0150(15) 0.0099(13) 0.0103(14)
O3 0.064(2) 0.064(2) 0.0383(16) -0.0079(15) -0.0081(15) -0.0024(17)
O4 0.072(2) 0.0300(16) 0.091(3) 0.0020(17) 0.045(2) 0.0026(16)
F1 0.0254(13) 0.089(2) 0.102(2) -0.043(2) -0.0027(14) -0.0029(14)
F2 0.0651(18) 0.079(2) 0.0426(14) -0.0006(14) -0.0017(12) -0.0498(16)
F3 0.0545(16) 0.085(2) 0.0400(13) -0.0251(14) -0.0007(12) -0.0320(15)
F4 0.056(2) 0.288(6) 0.0317(16) 0.038(3) 0.0097(14) -0.009(3)
F5 0.186(5) 0.078(3) 0.093(3) 0.006(2) 0.113(3) 0.031(3)
F6 0.119(3) 0.174(4) 0.063(2) -0.027(2) 0.050(2) -0.096(3)
F7 0.0325(13) 0.129(3) 0.0527(16) -0.0406(18) 0.0052(12) -0.0296(16)
F8 0.091(2) 0.077(2) 0.082(2) -0.0600(19) -0.0293(19) 0.0201(18)
F9 0.0654(18) 0.096(2) 0.0332(13) 0.0038(14) -0.0126(12) -0.0346(17)
F10 0.090(2) 0.0383(15) 0.0644(18) 0.0125(14) 0.0248(16) 0.0069(15)
F11 0.087(3) 0.137(4) 0.062(2) -0.057(2) 0.0183(18) -0.030(2)
F12 0.0500(16) 0.0577(18) 0.0711(19) 0.0002(15) 0.0266(14) 0.0111(13)
S1 0.0386(5) 0.0317(5) 0.0384(5) -0.0032(4) 0.0116(4) 0.0053(4)
Au1 0.01986(7) 0.02361(7) 0.02299(7) -0.00555(5) 0.00538(5) -0.00181(5)
O1 0.0341(14) 0.0285(14) 0.0290(13) -0.0045(11) 0.0062(11) 0.0019(11)

loop_
_atom_type_symbol
_atom_type_description
_atom_type_scat_dispersion_real
_atom_type_scat_dispersion_imag
_atom_type_scat_source
C C 0.0033 0.0016 'International Tables Vol C Tables 4.2.6.8 and 6.1.1.4'
H H 0.0000 0.0000 'International Tables Vol C Tables 4.2.6.8 and 6.1.1.4'
N N 0.0061 0.0033 'International Tables Vol C Tables 4.2.6.8 and 6.1.1.4'
O O 0.0106 0.0060 'International Tables Vol C Tables 4.2.6.8 and 6.1.1.4'
F F 0.0171 0.0103 'International Tables Vol C Tables 4.2.6.8 and 6.1.1.4'
S S 0.1246 0.1234 'International Tables Vol C Tables 4.2.6.8 and 6.1.1.4'
Au Au -2.0133 8.8022 'International Tables Vol C Tables 4.2.6.8 and 6.1.1.4'

loop_
_geom_angle_atom_site_label_1
_geom_angle_atom_site_label_2
_geom_angle_atom_site_label_3
_geom_angle
C2 C1 C6 120.4(3)
C2 C1 Au1 127.6(3)
C6 C1 Au1 112.0(2)
C1 C2 C3 119.8(4)
C1 C2 H2 120.1
C3 C2 H2 120.1
C4 C3 C2 120.7(4)
C4 C3 H3 119.7
C2 C3 H3 119.7
C3 C4 C5 120.2(4)
C3 C4 H4 119.9
C5 C4 H4 119.9
C4 C5 C6 120.3(4)
C4 C5 H5 119.9
C6 C5 H5 119.9
C5 C6 C1 118.7(3)
C5 C6 C7 123.3(3)
C1 C6 C7 118.0(3)
N1 C7 C8 120.3(3)
N1 C7 C6 114.1(3)
C8 C7 C6 125.6(3)
C7 C8 C9 119.4(4)
C7 C8 H8 120.3
C9 C8 H8 120.3
C10 C9 C8 119.4(3)
C10 C9 H9 120.3
C8 C9 H9 120.3
C9 C10 C11 119.5(4)
C9 C10 H10 120.2
C11 C10 H10 120.2
N1 C11 C10 120.9(4)
N1 C11 H11 119.6
C10 C11 H11 119.6
C17 C12 C13 116.8(3)
C17 C12 Au1 122.4(2)
C13 C12 Au1 120.7(2)
C14 C13 C12 121.8(3)
C14 C13 C18 117.2(3)
C12 C13 C18 121.1(3)
C15 C14 C13 119.6(3)
C15 C14 H14 120.2
C13 C14 H14 120.2
C16 C15 C14 120.1(3)
C16 C15 C19 119.9(3)
C14 C15 C19 120.0(4)
C15 C16 C17 119.9(3)
C15 C16 H16 120.1
C17 C16 H16 120.1
C16 C17 C12 121.5(3)
C16 C17 C20 116.9(3)
C12 C17 C20 121.6(3)
F3 C18 F2 107.0(4)
F3 C18 F1 106.4(3)
F2 C18 F1 106.6(3)
F3 C18 C13 112.9(3)
F2 C18 C13 112.0(3)
F1 C18 C13 111.5(3)
F4 C19 F5 108.3(5)
F4 C19 F6 104.5(4)
F5 C19 F6 102.7(4)
F4 C19 C15 114.2(4)
F5 C19 C15 113.9(4)
F6 C19 C15 112.2(4)
F8 C20 F7 107.4(4)
F8 C20 F9 105.8(3)
F7 C20 F9 105.8(3)
F8 C20 C17 112.2(3)
F7 C20 C17 112.0(3)
F9 C20 C17 113.2(3)
F10 C21 F11 108.6(4)
F10 C21 F12 107.7(4)
F11 C21 F12 107.3(4)
F10 C21 S1 112.0(3)
F11 C21 S1 110.0(3)
F12 C21 S1 111.1(3)
C11 N1 C7 120.5(3)
C11 N1 Au1 125.7(3)
C7 N1 Au1 113.7(2)
O4 S1 O2 116.5(2)
O4 S1 O3 115.0(2)
O2 S1 O3 112.7(2)
O4 S1 C21 104.7(2)
O2 S1 C21 103.21(19)
O3 S1 C21 102.5(2)
C1 Au1 C12 91.26(14)
C1 Au1 N1 82.15(13)
C12 Au1 N1 172.92(12)
C1 Au1 O1 176.19(11)
C12 Au1 O1 92.14(12)
N1 Au1 O1 94.37(11)
Au1 O1 H1A 131(3)
Au1 O1 H1B 114(3)
H1A O1 H1B 97(4)

loop_
_geom_bond_atom_site_label_1
_geom_bond_atom_site_label_2
_geom_bond_distance
C1 C2 1.372(5)
C1 C6 1.404(5)
C1 Au1 2.007(3)
C2 C3 1.384(5)
C2 H2 0.9300
C3 C4 1.368(6)
C3 H3 0.9300
C4 C5 1.381(5)
C4 H4 0.9300
C5 C6 1.395(5)
C5 H5 0.9300
C6 C7 1.468(5)
C7 N1 1.357(5)
C7 C8 1.379(5)
C8 C9 1.389(5)
C8 H8 0.9300
C9 C10 1.373(6)
C9 H9 0.9300
C10 C11 1.377(5)
C10 H10 0.9300
C11 N1 1.345(4)
C11 H11 0.9300
C12 C17 1.397(4)
C12 C13 1.401(5)
C12 Au1 2.018(3)
C13 C14 1.386(4)
C13 C18 1.515(5)
C14 C15 1.385(5)
C14 H14 0.9300
C15 C16 1.375(5)
C15 C19 1.500(5)
C16 C17 1.393(4)
C16 H16 0.9300
C17 C20 1.504(5)
C18 F3 1.321(4)
C18 F2 1.324(5)
C18 F1 1.329(5)
C19 F4 1.262(5)
C19 F5 1.266(6)
C19 F6 1.313(5)
C20 F8 1.316(5)
C20 F7 1.318(4)
C20 F9 1.320(4)
C21 F10 1.308(5)
C21 F11 1.316(6)
C21 F12 1.318(5)
C21 S1 1.821(4)
N1 Au1 2.076(3)
O2 S1 1.442(3)
O3 S1 1.447(4)
O4 S1 1.419(3)
Au1 O1 2.124(3)
O1 H1A 0.76(5)
O1 H1B 0.98(4)
